data_4321565
loop_
_publ_author_name
'Nicol\'as Moliner'
'Carmen Mu\~noz'
'Sylvie L\'etard'
'Xavier Solans'
'Nieves Men\'endez'
'Antoine Goujon'
'Fran\,cois Varret'
'Jos\'e Antonio Real'

_publ_section_title
;
 Spin Crossover Bistability in Three Mutually Perpendicular
 Interpenetrated (4,4) Nets
;
_journal_name_full 'Inorganic Chemistry'
_journal_page_first 5390
_journal_page_last 5393
_journal_paper_doi 10.1021/ic0005588
_journal_volume 39
_journal_year 2000
_chemical_formula_sum 'C30.5 H18 Fe N6 O0.5 S2'
_chemical_formula_weight 596.48
_chemical_name_systematic
; 
 ? 
;
_space_group_IT_number 92
_symmetry_cell_setting tetragonal
_symmetry_space_group_name_Hall 'P 4abw 2nw'
_symmetry_space_group_name_H-M 'P 41 21 2'
_atom_sites_solution_hydrogens geom
_atom_sites_solution_primary direct
_atom_sites_solution_secondary difmap
_audit_creation_method SHELXL-97
_cell_angle_alpha 90.00
_cell_angle_beta 90.00
_cell_angle_gamma 90.00
_cell_formula_units_Z 8
_cell_length_a 16.6280(10)
_cell_length_b 16.6280(10)
_cell_length_c 22.7800(10)
_cell_measurement_temperature 293(2)
_cell_volume 6298.5(6)
_computing_structure_refinement 'SHELXL-97 (Sheldrick, 1997)'
_computing_structure_solution 'SHELXS-97 (Sheldrick, 1990)'
_diffrn_ambient_temperature 293(2)
_diffrn_measured_fraction_theta_full 0.787
_diffrn_measured_fraction_theta_max 0.787
_diffrn_radiation_monochromator graphite
_diffrn_radiation_source 'fine-focus sealed tube'
_diffrn_radiation_type MoK\a
_diffrn_radiation_wavelength 0.71069
_diffrn_reflns_av_R_equivalents 0.0000
_diffrn_reflns_av_sigmaI/netI 0.0270
_diffrn_reflns_limit_h_max 17
_diffrn_reflns_limit_h_min -16
_diffrn_reflns_limit_k_max 23
_diffrn_reflns_limit_k_min 0
_diffrn_reflns_limit_l_max 33
_diffrn_reflns_limit_l_min 0
_diffrn_reflns_number 7438
_diffrn_reflns_theta_full 31.52
_diffrn_reflns_theta_max 31.52
_diffrn_reflns_theta_min 2.61
_exptl_absorpt_coefficient_mu 0.641
_exptl_crystal_density_diffrn 1.258
_exptl_crystal_density_method 'not measured'
_exptl_crystal_F_000 2440
_refine_diff_density_max 0.353
_refine_diff_density_min -0.880
_refine_diff_density_rms 0.057
_refine_ls_abs_structure_details 'Flack H D (1983), Acta Cryst. A39, 876-881'
_refine_ls_abs_structure_Flack 0.16(3)
_refine_ls_extinction_method none
_refine_ls_goodness_of_fit_ref 1.162
_refine_ls_hydrogen_treatment mixed
_refine_ls_matrix_type full
_refine_ls_number_parameters 390
_refine_ls_number_reflns 7438
_refine_ls_number_restraints 164
_refine_ls_restrained_S_all 1.217
_refine_ls_R_factor_all 0.0926
_refine_ls_R_factor_gt 0.0634
_refine_ls_shift/su_max 0.406
_refine_ls_shift/su_mean 0.029
_refine_ls_structure_factor_coef Fsqd
_refine_ls_weighting_details 'w=1/[\s^2^(Fo^2^)+(0.1063P)^2^+1.3132P] where P=(Fo^2^+2Fc^2^)/3'
_refine_ls_weighting_scheme calc
_refine_ls_wR_factor_gt 0.1904
_refine_ls_wR_factor_ref 0.2040
_reflns_number_gt 5142
_reflns_number_total 7438
_reflns_threshold_expression >2sigma(I)
_cod_data_source_file ic0005588.cif
_cod_data_source_block dm8b
_cod_depositor_comments
;
The following automatic conversions were performed:

'_refine_ls_weighting_scheme' value 'calc
w=1/[\s^2^(Fo^2^)+(0.1063P)^2^+1.3132P] where P=(Fo^2^+2Fc^2^)/3' was
changed to 'calc'. New tag '_refine_ls_weighting_details' was
created. The value of the new tag was set to
'w=1/[\s^2^(Fo^2^)+(0.1063P)^2^+1.3132P] where P=(Fo^2^+2Fc^2^)/3'.

Automatic conversion script
Id: cif_fix_values 3143 2015-03-26 13:38:13Z robertas 
;
_cod_original_formula_sum 'C30.50 H18 Fe N6 O0.50 S2'
_cod_database_code 4321565

loop_
_symmetry_equiv_pos_as_xyz
'x, y, z'
'-x, -y, z+1/2'
'-y+1/2, x+1/2, z+1/4'
'y+1/2, -x+1/2, z+3/4'
'-x+1/2, y+1/2, -z+1/4'
'x+1/2, -y+1/2, -z+3/4'
'y, x, -z'
'-y, -x, -z+1/2'

loop_
_atom_site_label
_atom_site_type_symbol
_atom_site_fract_x
_atom_site_fract_y
_atom_site_fract_z
_atom_site_U_iso_or_equiv
_atom_site_adp_type
_atom_site_occupancy
_atom_site_calc_flag
_atom_site_refinement_flags
_atom_site_disorder_assembly
_atom_site_disorder_group
Fe1 Fe 0.31393(3) 0.31393(3) 0.0000 0.0541(2) Uani 1 d SD . .
S1 S 0.3954(3) 0.2525(3) 0.18580(18) 0.1243(13) Uani 0.50 d PD . .
S1' S 0.4008(3) 0.3487(3) 0.1950(2) 0.1374(15) Uani 0.50 d PD . .
N1 N 0.3142(3) 0.3148(3) 0.08985(17) 0.0797(10) Uani 1 d D . .
N2 N 0.45026(19) 0.31684(19) -0.00511(14) 0.0561(7) Uani 1 d D . .
N3 N 1.1788(2) 0.3150(3) -0.0049(2) 0.0896(13) Uani 1 d D . .
C1 C 0.3455(6) 0.3144(6) 0.1371(4) 0.137(3) Uani 1 d D . .
C2 C 0.4911(2) 0.3600(2) 0.03343(15) 0.0508(8) Uani 1 d D . .
H2 H 0.4620 0.3913 0.0597 0.81(10) Uiso 1 calc R . .
C3 C 0.5732(3) 0.3619(3) 0.0375(2) 0.0762(12) Uani 1 d D . .
H3 H 0.6007 0.3855 0.0686 0.81(10) Uiso 1 calc R . .
C4 C 0.6119(4) 0.3240(4) -0.0106(3) 0.1008(17) Uani 1 d D . .
C5 C 0.5759(4) 0.2720(5) -0.0496(3) 0.110(2) Uani 1 d D . .
H5 H 0.6031 0.2394 -0.0762 0.81(10) Uiso 1 calc R . .
C6 C 0.4926(2) 0.2755(3) -0.04315(19) 0.0658(10) Uani 1 d D . .
H6 H 0.4631 0.2444 -0.0694 0.81(10) Uiso 1 calc R . .
C7 C 0.6977(2) 0.3297(3) -0.01421(19) 0.0657(10) Uani 1 d D . .
C8 C 0.7741(5) 0.3293(10) -0.0265(4) 0.054(3) Uani 0.50 d PD . .
C8' C 0.7739(5) 0.3192(11) -0.0037(5) 0.060(3) Uani 0.50 d PD . .
C9 C 0.8502(3) 0.3256(3) -0.0134(2) 0.0738(12) Uani 1 d D . .
C10 C 0.9282(5) 0.3287(7) -0.0227(5) 0.044(2) Uani 0.50 d PD . .
C10' C 0.9259(6) 0.3067(9) -0.0064(7) 0.064(3) Uani 0.50 d PD . .
C11 C 1.0144(2) 0.3113(2) -0.01099(14) 0.0494(7) Uani 1 d D . .
C12 C 1.0489(4) 0.2741(4) 0.0358(3) 0.0927(16) Uani 1 d D . .
H12 H 1.0194 0.2467 0.0642 0.81(10) Uiso 1 calc R . .
C13 C 1.1358(3) 0.2809(3) 0.0376(2) 0.0785(13) Uani 1 d D . .
H13 H 1.1628 0.2604 0.0700 0.81(10) Uiso 1 calc R . .
C14 C 1.1409(4) 0.3531(5) -0.0467(4) 0.123(2) Uani 1 d D . .
H14 H 1.1703 0.3833 -0.0736 0.81(10) Uiso 1 calc R . .
C15 C 1.0602(3) 0.3499(3) -0.05191(18) 0.0641(10) Uani 1 d D . .
H15 H 1.0353 0.3744 -0.0838 0.81(10) Uiso 1 calc R . .
Fe2 Fe 0.76858(5) 0.76858(5) 0.0000 0.0848(3) Uani 1 d SD . .
S2 S 0.5879(5) 0.5402(5) -0.0083(5) 0.213(4) Uani 0.50 d PD . .
S3 S 0.9223(4) 0.9854(4) 0.0860(2) 0.1538(17) Uani 0.50 d PD . .
N21 N 0.6813(3) 0.6813(3) 0.0000 0.0967(19) Uani 1 d SD . .
N22 N 0.6855(3) 0.8446(3) 0.0562(2) 0.0839(11) Uani 1 d D . .
N23 N 0.2840(4) 1.1786(4) 0.4158(3) 0.1104(17) Uani 1 d D . .
N24 N 0.8662(4) 0.8662(4) 0.0000 0.268(11) Uani 1 d SD . .
C21 C 0.6310(5) 0.6310(5) 0.0000 0.145(4) Uani 1 d SD . .
C22 C 0.6083(3) 0.8334(3) 0.0522(2) 0.0818(13) Uani 1 d D . .
H22 H 0.5893 0.7903 0.0302 0.81(10) Uiso 1 calc R . .
C23 C 0.5544(3) 0.8826(3) 0.0792(2) 0.0758(12) Uani 1 d D . .
H23 H 0.5013 0.8832 0.0664 0.81(10) Uiso 1 calc R . .
C24 C 0.5770(3) 0.9315(3) 0.12508(18) 0.0652(10) Uani 1 d D . .
C25 C 0.6592(4) 0.9396(4) 0.1290(3) 0.0960(16) Uani 1 d D . .
H25 H 0.6792 0.9796 0.1535 0.81(10) Uiso 1 calc R . .
C26 C 0.7133(5) 0.8933(5) 0.0995(3) 0.111(2) Uani 1 d D . .
H26 H 0.7677 0.8950 0.1088 0.81(10) Uiso 1 calc R . .
C27 C 0.5311(4) 0.9743(4) 0.1701(2) 0.0853(14) Uani 1 d D . .
C28 C 0.4719(5) 1.0083(6) 0.1967(3) 0.121(2) Uani 1 d D . .
C29 C 0.4314(4) 1.0481(4) 0.2372(3) 0.0968(17) Uani 1 d D . .
C30 C 0.4046(7) 1.0942(7) 0.2775(5) 0.162(4) Uani 1 d D . .
C31 C 0.3511(4) 1.1151(4) 0.3281(3) 0.0923(15) Uani 1 d D . .
C32 C 0.3611(6) 1.1987(5) 0.3314(3) 0.119(2) Uani 1 d D . .
H32 H 0.3886 1.2297 0.3040 0.81(10) Uiso 1 calc R . .
C33 C 0.3248(4) 1.2277(4) 0.3802(3) 0.1023(17) Uani 1 d D . .
H33 H 0.3284 1.2822 0.3891 0.81(10) Uiso 1 calc R . .
C34 C 0.2690(4) 1.0992(3) 0.4147(2) 0.0823(13) Uani 1 d D . .
H34 H 0.2331 1.0713 0.4385 0.81(10) Uiso 1 calc R . .
C35 C 0.3174(5) 1.0672(5) 0.3714(3) 0.112(2) Uiso 1 d D . .
H15 H 0.3276 1.0122 0.3712 0.81(10) Uiso 1 calc R . .
C36 C 0.8868(6) 0.9206(5) 0.0357(4) 0.066(2) Uiso 0.50 d PD . .
O0M O 0.0600(17) 0.0600(17) 0.0000 0.42(2) Uiso 0.50 d SPD . .
C0M C 0.0600(17) 0.0600(17) 0.0000 0.42(2) Uiso 0.50 d SP . .
O1M O 0.1222(17) 0.1222(17) 0.0000 0.41(2) Uiso 0.50 d SPD . .
C1M C 0.1222(17) 0.1222(17) 0.0000 0.41(2) Uiso 0.50 d SP . .

loop_
_atom_site_aniso_label
_atom_site_aniso_U_11
_atom_site_aniso_U_22
_atom_site_aniso_U_33
_atom_site_aniso_U_23
_atom_site_aniso_U_13
_atom_site_aniso_U_12
Fe1 0.0498(3) 0.0498(3) 0.0626(4) 0.0012(3) -0.0012(3) -0.0055(3)
S1 0.119(3) 0.144(4) 0.109(2) 0.003(2) 0.006(2) 0.009(3)
S1' 0.138(4) 0.152(4) 0.122(3) -0.005(3) -0.002(3) -0.002(3)
N1 0.078(2) 0.072(2) 0.089(2) 0.011(2) -0.002(2) 0.0001(19)
N2 0.0589(16) 0.0549(16) 0.0544(15) 0.0010(16) 0.0004(14) -0.0053(14)
N3 0.062(2) 0.077(2) 0.130(4) 0.003(3) 0.004(3) -0.011(2)
C1 0.125(6) 0.153(7) 0.132(6) 0.011(5) -0.010(5) -0.001(6)
C2 0.0491(18) 0.059(2) 0.0447(16) -0.0012(15) 0.0030(14) -0.0037(15)
C3 0.068(3) 0.085(3) 0.076(3) -0.003(2) -0.001(2) -0.003(2)
C4 0.112(5) 0.100(4) 0.091(3) -0.005(3) -0.004(3) -0.009(4)
C5 0.094(4) 0.114(5) 0.123(5) -0.009(4) 0.004(4) -0.010(4)
C6 0.056(2) 0.069(2) 0.073(2) -0.006(2) -0.0021(19) -0.0071(19)
C7 0.061(2) 0.066(2) 0.070(2) -0.0027(18) 0.0050(18) -0.0063(18)
C8 0.050(5) 0.062(6) 0.049(6) -0.009(6) -0.010(4) 0.003(4)
C8' 0.057(5) 0.066(6) 0.057(7) -0.003(7) -0.007(5) 0.008(4)
C9 0.071(3) 0.076(3) 0.075(3) 0.001(2) -0.003(2) -0.005(2)
C10 0.046(4) 0.043(6) 0.043(6) 0.003(4) -0.005(3) 0.002(3)
C10' 0.059(5) 0.066(8) 0.067(9) 0.015(5) -0.003(5) 0.001(4)
C11 0.0436(16) 0.0532(17) 0.0514(17) -0.0020(15) -0.0001(13) 0.0017(14)
C12 0.081(3) 0.093(4) 0.103(4) 0.001(3) 0.002(3) -0.010(3)
C13 0.072(3) 0.076(3) 0.087(3) -0.002(3) -0.005(2) -0.004(2)
C14 0.098(5) 0.112(5) 0.159(7) 0.012(5) -0.016(5) 0.002(4)
C15 0.064(2) 0.066(2) 0.063(2) 0.0012(19) 0.0016(19) -0.0038(19)
Fe2 0.0785(4) 0.0785(4) 0.0975(7) 0.0045(4) -0.0045(4) 0.0165(5)
S2 0.208(8) 0.206(8) 0.225(9) -0.019(7) -0.007(8) -0.010(6)
S3 0.150(4) 0.167(5) 0.144(4) -0.003(3) -0.014(3) -0.001(3)
N21 0.100(3) 0.100(3) 0.089(4) 0.002(2) -0.002(2) 0.032(4)
N22 0.081(3) 0.080(3) 0.091(3) -0.001(2) -0.006(2) 0.007(2)
N23 0.101(4) 0.106(4) 0.124(4) -0.013(3) -0.004(3) 0.005(3)
N24 0.177(9) 0.177(9) 0.45(4) -0.024(14) 0.024(14) 0.000(11)
C21 0.130(6) 0.130(6) 0.176(12) 0.017(7) -0.017(7) -0.031(8)
C22 0.087(3) 0.083(3) 0.076(3) -0.002(2) -0.006(2) 0.005(3)
C23 0.085(3) 0.073(3) 0.069(2) -0.005(2) -0.006(2) 0.013(2)
C24 0.069(3) 0.067(2) 0.060(2) -0.0034(19) -0.0065(19) 0.006(2)
C25 0.106(5) 0.094(4) 0.088(3) 0.002(3) 0.000(3) 0.009(3)
C26 0.118(5) 0.107(5) 0.109(4) -0.005(4) -0.002(4) 0.003(4)
C27 0.086(4) 0.090(4) 0.080(3) -0.004(3) -0.001(3) 0.001(3)
C28 0.131(6) 0.125(6) 0.107(5) 0.007(4) 0.018(5) 0.015(5)
C29 0.104(4) 0.100(4) 0.086(4) -0.012(3) -0.004(3) 0.008(3)
C30 0.142(9) 0.161(9) 0.184(10) -0.015(8) -0.013(7) 0.008(7)
C31 0.087(4) 0.085(4) 0.104(4) -0.009(3) -0.010(3) 0.010(3)
C32 0.139(6) 0.113(6) 0.106(5) -0.007(4) 0.002(4) 0.004(5)
C33 0.104(4) 0.103(4) 0.100(4) -0.007(4) -0.002(3) -0.002(4)
C34 0.092(4) 0.081(3) 0.074(3) -0.002(2) -0.001(3) 0.009(3)

loop_
_atom_type_symbol
_atom_type_description
_atom_type_scat_dispersion_real
_atom_type_scat_dispersion_imag
_atom_type_scat_source
C C 0.0033 0.0016 'International Tables Vol C Tables 4.2.6.8 and 6.1.1.4'
H H 0.0000 0.0000 'International Tables Vol C Tables 4.2.6.8 and 6.1.1.4'
Fe Fe 0.3463 0.8444 'International Tables Vol C Tables 4.2.6.8 and 6.1.1.4'
N N 0.0061 0.0033 'International Tables Vol C Tables 4.2.6.8 and 6.1.1.4'
S S 0.1246 0.1234 'International Tables Vol C Tables 4.2.6.8 and 6.1.1.4'
O O 0.0106 0.0060 'International Tables Vol C Tables 4.2.6.8 and 6.1.1.4'

loop_
_geom_angle_atom_site_label_1
_geom_angle_atom_site_label_2
_geom_angle_atom_site_label_3
_geom_angle
_geom_angle_site_symmetry_1
_geom_angle_site_symmetry_3
_geom_angle_publ_flag
N1 Fe1 N1 179.3(2) 7 . ?
N1 Fe1 N3 87.54(19) 7 1_455 ?
N1 Fe1 N3 92.98(19) . 1_455 ?
N1 Fe1 N3 92.98(19) 7 7_545 ?
N1 Fe1 N3 87.54(19) . 7_545 ?
N3 Fe1 N3 91.0(2) 1_455 7_545 ?
N1 Fe1 N2 92.82(15) 7 7 ?
N1 Fe1 N2 86.64(14) . 7 ?
N3 Fe1 N2 90.93(15) 1_455 7 ?
N3 Fe1 N2 173.96(16) 7_545 7 ?
N1 Fe1 N2 86.64(14) 7 . ?
N1 Fe1 N2 92.82(15) . . ?
N3 Fe1 N2 173.96(16) 1_455 . ?
N3 Fe1 N2 90.93(15) 7_545 . ?
N2 Fe1 N2 87.71(16) 7 . ?
S1' S1 C1 61.3(4) . . ?
S1 S1' C1 62.5(4) . . ?
C1 N1 Fe1 154.2(6) . . ?
C6 N2 C2 116.6(3) . . ?
C6 N2 Fe1 124.0(3) . . ?
C2 N2 Fe1 119.4(2) . . ?
C14 N3 C13 118.6(5) . . ?
C14 N3 Fe1 121.5(4) . 1_655 ?
C13 N3 Fe1 119.8(4) . 1_655 ?
N1 C1 S1' 158.3(9) . . ?
N1 C1 S1 142.3(9) . . ?
S1' C1 S1 56.2(4) . . ?
N2 C2 C3 124.8(4) . . ?
N2 C2 H2 117.6 . . ?
C3 C2 H2 117.6 . . ?
C2 C3 C4 113.0(4) . . ?
C2 C3 H3 123.5 . . ?
C4 C3 H3 123.5 . . ?
C5 C4 C3 125.5(6) . . ?
C5 C4 C7 115.9(5) . . ?
C3 C4 C7 117.9(5) . . ?
C4 C5 C6 109.7(6) . . ?
C4 C5 H5 125.1 . . ?
C6 C5 H5 125.1 . . ?
N2 C6 C5 128.7(5) . . ?
N2 C6 H6 115.6 . . ?
C5 C6 H6 115.6 . . ?
C8 C7 C8' 24.2(5) . . ?
C8 C7 C4 170.0(7) . . ?
C8' C7 C4 161.9(8) . . ?
C8' C8 C7 78.0(15) . . ?
C8' C8 C9 76.9(15) . . ?
C7 C8 C9 154.2(9) . . ?
C8 C8' C9 78.9(16) . . ?
C8 C8' C7 77.9(15) . . ?
C9 C8' C7 156.1(11) . . ?
C8' C9 C8 24.2(5) . . ?
C8' C9 C10' 154.9(9) . . ?
C8 C9 C10' 167.3(11) . . ?
C8' C9 C10 177.5(10) . . ?
C8 C9 C10 156.9(8) . . ?
C10' C9 C10 23.0(5) . . ?
C10' C10 C9 77.7(16) . . ?
C10' C10 C11 78.8(16) . . ?
C9 C10 C11 156.2(8) . . ?
C10 C10' C9 79.3(16) . . ?
C10 C10' C11 80.9(16) . . ?
C9 C10' C11 159.8(10) . . ?
C12 C11 C15 121.0(4) . . ?
C12 C11 C10' 109.9(6) . . ?
C15 C11 C10' 128.9(6) . . ?
C12 C11 C10 129.4(5) . . ?
C15 C11 C10 108.9(5) . . ?
C10' C11 C10 20.3(4) . . ?
C11 C12 C13 114.0(5) . . ?
C11 C12 H12 123.0 . . ?
C13 C12 H12 123.0 . . ?
N3 C13 C12 123.3(5) . . ?
N3 C13 H13 118.4 . . ?
C12 C13 H13 118.4 . . ?
N3 C14 C15 121.7(7) . . ?
N3 C14 H14 119.2 . . ?
C15 C14 H14 119.2 . . ?
C14 C15 C11 120.9(5) . . ?
C14 C15 H15 119.5 . . ?
C11 C15 H15 119.5 . . ?
N21 Fe2 N24 180.0(2) . . ?
N21 Fe2 N22 87.91(13) . 7 ?
N24 Fe2 N22 92.07(13) . 7 ?
N21 Fe2 N22 87.91(13) . . ?
N24 Fe2 N22 92.11(13) . . ?
N22 Fe2 N22 175.8(3) 7 . ?
N21 Fe2 N23 90.06(16) . 2_674 ?
N24 Fe2 N23 89.95(15) . 2_674 ?
N22 Fe2 N23 88.5(2) 7 2_674 ?
N22 Fe2 N23 91.52(19) . 2_674 ?
N21 Fe2 N23 90.06(15) . 8_765 ?
N24 Fe2 N23 89.93(15) . 8_765 ?
N22 Fe2 N23 91.52(19) 7 8_765 ?
N22 Fe2 N23 88.49(19) . 8_765 ?
N23 Fe2 N23 179.9(3) 2_674 8_765 ?
S2 S2 C21 69.4(3) 7 . ?
C21 N21 Fe2 180.0(8) . . ?
C22 N22 C26 118.2(5) . . ?
C22 N22 Fe2 118.8(4) . . ?
C26 N22 Fe2 122.4(4) . . ?
C33 N23 C34 133.2(6) . . ?
C33 N23 Fe2 117.9(5) . 2_675 ?
C34 N23 Fe2 108.8(4) . 2_675 ?
C36 N24 C36 91.4(11) 7 . ?
C36 N24 Fe2 134.3(5) 7 . ?
C36 N24 Fe2 134.3(5) . . ?
N21 C21 S2 159.4(3) . . ?
N21 C21 S2 159.4(3) . 7 ?
S2 C21 S2 41.2(7) . 7 ?
N22 C22 C23 122.2(5) . . ?
N22 C22 H22 118.9 . . ?
C23 C22 H22 118.9 . . ?
C22 C23 C24 121.2(5) . . ?
C22 C23 H23 119.4 . . ?
C24 C23 H23 119.4 . . ?
C25 C24 C23 112.2(5) . . ?
C25 C24 C27 115.1(4) . . ?
C23 C24 C27 132.6(5) . . ?
C26 C25 C24 124.7(6) . . ?
C26 C25 H25 117.7 . . ?
C24 C25 H25 117.7 . . ?
N22 C26 C25 118.1(6) . . ?
N22 C26 H26 121.0 . . ?
C25 C26 H26 121.0 . . ?
C28 C27 C24 160.6(6) . . ?
C27 C28 C29 160.0(9) . . ?
C30 C29 C28 169.1(10) . . ?
C29 C30 C31 154.4(11) . . ?
C35 C31 C32 125.4(7) . . ?
C35 C31 C30 130.8(7) . . ?
C32 C31 C30 101.6(7) . . ?
C33 C32 C31 110.2(7) . . ?
C33 C32 H32 124.9 . . ?
C31 C32 H32 124.9 . . ?
N23 C33 C32 120.4(7) . . ?
N23 C33 H33 119.8 . . ?
C32 C33 H33 119.8 . . ?
N23 C34 C35 106.5(6) . . ?
N23 C34 H34 126.8 . . ?
C35 C34 H34 126.7 . . ?
C34 C35 C31 121.5(7) . . ?
C34 C35 H15 119.2 . . ?
C31 C35 H15 119.2 . . ?
N24 C36 S3 173.4(7) . . ?
N24 C36 C36 44.3(5) . 7 ?
S3 C36 C36 134.7(4) . 7 ?

loop_
_geom_bond_atom_site_label_1
_geom_bond_atom_site_label_2
_geom_bond_distance
_geom_bond_site_symmetry_2
_geom_bond_publ_flag
Fe1 N1 2.047(4) 7 ?
Fe1 N1 2.047(4) . ?
Fe1 N3 2.250(4) 1_455 ?
Fe1 N3 2.250(4) 7_545 ?
Fe1 N2 2.271(3) 7 ?
Fe1 N2 2.271(3) . ?
S1 S1' 1.617(8) . ?
S1 C1 1.727(10) . ?
S1' C1 1.706(10) . ?
N1 C1 1.196(9) . ?
N2 C6 1.311(5) . ?
N2 C2 1.322(5) . ?
N3 C14 1.306(8) . ?
N3 C13 1.330(7) . ?
N3 Fe1 2.250(4) 1_655 ?
C2 C3 1.368(6) . ?
C2 H2 0.9300 . ?
C3 C4 1.418(7) . ?
C3 H3 0.9300 . ?
C4 C5 1.377(8) . ?
C4 C7 1.432(7) . ?
C5 C6 1.395(7) . ?
C5 H5 0.9300 . ?
C6 H6 0.9300 . ?
C7 C8 1.300(9) . ?
C7 C8' 1.301(9) . ?
C8 C8' 0.544(12) . ?
C8 C9 1.302(10) . ?
C8' C9 1.292(10) . ?
C9 C10' 1.307(10) . ?
C9 C10 1.314(9) . ?
C10 C10' 0.522(11) . ?
C10 C11 1.487(8) . ?
C10' C11 1.477(10) . ?
C11 C12 1.359(7) . ?
C11 C15 1.364(5) . ?
C12 C13 1.450(8) . ?
C12 H12 0.9300 . ?
C13 H13 0.9300 . ?
C14 C15 1.348(8) . ?
C14 H14 0.9300 . ?
C15 H15 0.9300 . ?
Fe2 N21 2.052(7) . ?
Fe2 N24 2.294(10) . ?
Fe2 N22 2.270(5) 7 ?
Fe2 N22 2.270(5) . ?
Fe2 N23 2.284(6) 2_674 ?
Fe2 N23 2.284(6) 8_765 ?
S2 S2 1.184(18) 7 ?
S2 C21 1.682(12) . ?
S3 C36 1.680(10) . ?
N21 C21 1.183(12) . ?
N22 C22 1.300(7) . ?
N22 C26 1.357(8) . ?
N23 C33 1.336(8) . ?
N23 C34 1.343(8) . ?
N23 Fe2 2.284(6) 2_675 ?
N24 C36 1.265(10) 7 ?
N24 C36 1.265(10) . ?
C21 S2 1.683(12) 7 ?
C22 C23 1.359(7) . ?
C22 H22 0.9300 . ?
C23 C24 1.377(6) . ?
C23 H23 0.9300 . ?
C24 C25 1.376(8) . ?
C24 C27 1.464(7) . ?
C25 C26 1.361(8) . ?
C25 H25 0.9300 . ?
C26 H26 0.9300 . ?
C27 C28 1.286(8) . ?
C28 C29 1.320(9) . ?
C29 C30 1.276(10) . ?
C30 C31 1.497(10) . ?
C31 C35 1.386(8) . ?
C31 C32 1.401(9) . ?
C32 C33 1.355(10) . ?
C32 H32 0.9300 . ?
C33 H33 0.9300 . ?
C34 C35 1.380(8) . ?
C34 H34 0.9300 . ?
C35 H15 0.9300 . ?
C36 C36 1.810(17) 7 ?
O0M O1M 1.462(11) . ?
